data_7023770
loop_
_publ_author_name
'Imran, Muhammad'
'Neumann, Beate'
'Stammler, Hans-Georg'
'Monkowius, Uwe'
'Ertl, Martin'
'Mitzel, Norbert W.'

_publ_section_title
;
 The versatile behaviour of a novel Janus scorpionate ligand towards
 sodium, potassium and bismuth(iii) ions.
;
_journal_issue 44
_journal_name_full 'Dalton transactions (Cambridge, England : 2003)'
_journal_page_first 15785
_journal_page_last 15795
_journal_paper_doi 10.1039/c3dt52030g
_journal_volume 42
_journal_year 2013
_chemical_formula_moiety 'C18 H26 B2 Bi2 Cl4 N18 S6, 2(C3 H6 O)(squeezed)'
_chemical_formula_sum 'C24 H38 B2 Bi2 Cl4 N18 O2 S6'
_chemical_formula_weight 1384.46
_chemical_name_systematic
; 
 ? 
;
_space_group_IT_number 2
_symmetry_cell_setting triclinic
_symmetry_space_group_name_Hall '-P 1'
_symmetry_space_group_name_H-M 'P -1'
_atom_sites_solution_hydrogens geom
_atom_sites_solution_primary direct
_atom_sites_solution_secondary difmap
_audit_creation_method SHELXL-97
_cell_angle_alpha 94.49(4)
_cell_angle_beta 102.35(5)
_cell_angle_gamma 114.39(3)
_cell_formula_units_Z 1
_cell_length_a 10.324(4)
_cell_length_b 11.303(6)
_cell_length_c 11.545(6)
_cell_measurement_reflns_used 34
_cell_measurement_temperature 100(2)
_cell_measurement_theta_max 19.278
_cell_measurement_theta_min 5.939
_cell_volume 1177.4(11)
_computing_cell_refinement 'Dirax/lsq (Duisenberg & Schreurs, 1989-2000)'
_computing_data_collection 'Collect, Bruker AXS, 2004'
_computing_data_reduction 'EVALCCD (Duisenberg,1998,Thesis.Utrecht University.'
_computing_molecular_graphics 'SHELXTL-PLUS (1990)'
_computing_publication_material 'SHELXL-97 (Sheldrick, 1997)'
_computing_structure_refinement 'SHELXL-97 (Sheldrick, 1997)'
_computing_structure_solution 'SHELXS-97 (Sheldrick, 1990)'
_diffrn_ambient_temperature 100(2)
_diffrn_measured_fraction_theta_full 0.995
_diffrn_measured_fraction_theta_max 0.995
_diffrn_measurement_device_type KappaCCD
_diffrn_measurement_method CCD
_diffrn_radiation_monochromator graphite
_diffrn_radiation_source 'fine-focus sealed tube'
_diffrn_radiation_type MoK\a
_diffrn_radiation_wavelength 0.71073
_diffrn_reflns_av_R_equivalents 0.0628
_diffrn_reflns_av_sigmaI/netI 0.0544
_diffrn_reflns_limit_h_max 13
_diffrn_reflns_limit_h_min -13
_diffrn_reflns_limit_k_max 14
_diffrn_reflns_limit_k_min -14
_diffrn_reflns_limit_l_max 14
_diffrn_reflns_limit_l_min -14
_diffrn_reflns_number 24943
_diffrn_reflns_theta_full 27.50
_diffrn_reflns_theta_max 27.50
_diffrn_reflns_theta_min 3.06
_exptl_absorpt_coefficient_mu 8.004
_exptl_absorpt_correction_T_max 0.8563
_exptl_absorpt_correction_T_min 0.3268
_exptl_absorpt_correction_type multi-scan
_exptl_absorpt_process_details 'SADABS-2008/2 - Bruker AXS area detector scaling and absorption correction'
_exptl_crystal_colour yellow
_exptl_crystal_density_diffrn 1.953
_exptl_crystal_density_method 'not measured'
_exptl_crystal_description plate
_exptl_crystal_F_000 664
_exptl_crystal_size_max 0.18
_exptl_crystal_size_mid 0.11
_exptl_crystal_size_min 0.02
_platon_squeeze_details
; 
 Highly disordered acetone near an inversion center was squeezed 
 one void / 290 A*3 / 66 e- => two acetone / unit cell 
  
;
_refine_diff_density_max 1.156
_refine_diff_density_min -1.275
_refine_diff_density_rms 0.161
_refine_ls_extinction_method none
_refine_ls_goodness_of_fit_ref 1.025
_refine_ls_hydrogen_treatment mixed
_refine_ls_matrix_type full
_refine_ls_number_parameters 233
_refine_ls_number_reflns 5380
_refine_ls_number_restraints 0
_refine_ls_restrained_S_all 1.025
_refine_ls_R_factor_all 0.0442
_refine_ls_R_factor_gt 0.0345
_refine_ls_shift/su_max 0.001
_refine_ls_shift/su_mean 0.000
_refine_ls_structure_factor_coef Fsqd
_refine_ls_weighting_details 'calc w=1/[\s^2^(Fo^2^)+(0.0263P)^2^+2.4375P] where P=(Fo^2^+2Fc^2^)/3'
_refine_ls_weighting_scheme calc
_refine_ls_wR_factor_gt 0.0687
_refine_ls_wR_factor_ref 0.0711
_reflns_number_gt 4698
_reflns_number_total 5380
_reflns_threshold_expression >2sigma(I)
_cod_data_source_file c3dt52030g.txt
_cod_data_source_block compound5
_cod_depositor_comments
;
The following automatic conversions were performed:

'_symmetry_cell_setting' value 'Triclinic' changed to 'triclinic'
according to /home/saulius/struct/CIF-dictionaries/cif_core.dic
dictionary named 'cif_core.dic' version 2.4.2 from 2011-04-26.

Automatic conversion script
Id: cif_fix_values 1891 2012-01-12 08:04:46Z andrius 
;
_cod_original_cell_volume 1177.3(10)
_cod_database_code 7023770

loop_
_symmetry_equiv_pos_as_xyz
'x, y, z'
'-x, -y, -z'

loop_
_atom_site_label
_atom_site_type_symbol
_atom_site_fract_x
_atom_site_fract_y
_atom_site_fract_z
_atom_site_U_iso_or_equiv
_atom_site_adp_type
_atom_site_occupancy
_atom_site_symmetry_multiplicity
_atom_site_calc_flag
_atom_site_refinement_flags
Bi1 Bi 0.301499(19) 0.375249(18) 0.420151(15) 0.01922(7) Uani 1 1 d .
Cl1 Cl 0.10098(14) 0.22722(13) 0.52731(11) 0.0286(3) Uani 1 1 d .
Cl2 Cl 0.42640(13) 0.66304(13) 0.52472(11) 0.0260(3) Uani 1 1 d .
S1 S 0.05127(13) 0.37685(12) 0.29767(10) 0.0210(2) Uani 1 1 d .
S2 S 0.25466(13) 0.16691(12) 0.25904(10) 0.0214(2) Uani 1 1 d .
S3 S 0.44850(13) 0.54187(12) 0.27294(10) 0.0212(2) Uani 1 1 d .
N1 N 0.1386(4) 0.4447(4) 0.0905(3) 0.0187(8) Uani 1 1 d .
N2 N 0.1813(4) 0.5543(4) 0.0347(4) 0.0227(9) Uani 1 1 d .
N3 N 0.1326(4) 0.6032(4) 0.2041(4) 0.0216(9) Uani 1 1 d .
N4 N 0.0575(4) 0.1973(4) 0.0732(3) 0.0195(8) Uani 1 1 d .
N5 N -0.0929(4) 0.1386(4) 0.0158(4) 0.0212(9) Uani 1 1 d .
N6 N -0.0458(4) 0.0363(4) 0.1644(4) 0.0206(8) Uani 1 1 d .
N7 N 0.3167(4) 0.3532(4) 0.0623(4) 0.0217(9) Uani 1 1 d .
N8 N 0.3546(4) 0.2798(4) -0.0149(4) 0.0229(9) Uani 1 1 d .
N9 N 0.5492(4) 0.4100(4) 0.1358(4) 0.0233(9) Uani 1 1 d .
B1 B 0.1518(6) 0.3245(5) 0.0308(5) 0.0200(11) Uani 1 1 d .
H1B H 0.109(5) 0.309(4) -0.067(4) 0.010(11) Uiso 1 1 d .
C1 C 0.1088(5) 0.4755(5) 0.1933(4) 0.0194(10) Uani 1 1 d .
C2 C 0.1757(5) 0.6467(5) 0.1063(5) 0.0249(11) Uani 1 1 d .
H2 H 0.1991 0.7337 0.0915 0.030 Uiso 1 1 calc R
C3 C 0.1170(6) 0.6791(5) 0.3041(5) 0.0297(12) Uani 1 1 d .
H3A H 0.0134 0.6405 0.3060 0.045 Uiso 1 1 calc R
H3B H 0.1482 0.7710 0.2931 0.045 Uiso 1 1 calc R
H3C H 0.1787 0.6766 0.3803 0.045 Uiso 1 1 calc R
C4 C 0.0863(5) 0.1359(5) 0.1638(4) 0.0208(10) Uani 1 1 d .
C5 C -0.1512(5) 0.0431(5) 0.0735(4) 0.0226(10) Uani 1 1 d .
H5 H -0.2538 -0.0144 0.0546 0.027 Uiso 1 1 calc R
C6 C -0.0687(6) -0.0541(5) 0.2514(5) 0.0265(11) Uani 1 1 d .
H6A H -0.1737 -0.1160 0.2321 0.040 Uiso 1 1 calc R
H6B H -0.0371 -0.0028 0.3332 0.040 Uiso 1 1 calc R
H6C H -0.0106 -0.1034 0.2468 0.040 Uiso 1 1 calc R
C7 C 0.4343(5) 0.4312(5) 0.1544(4) 0.0190(10) Uani 1 1 d .
C8 C 0.4955(6) 0.3174(5) 0.0343(5) 0.0272(11) Uani 1 1 d .
H8 H 0.5533 0.2835 0.0022 0.033 Uiso 1 1 calc R
C9 C 0.7013(5) 0.4743(6) 0.2142(5) 0.0310(12) Uani 1 1 d .
H9A H 0.7365 0.5705 0.2277 0.046 Uiso 1 1 calc R
H9B H 0.7653 0.4509 0.1755 0.046 Uiso 1 1 calc R
H9C H 0.7034 0.4445 0.2918 0.046 Uiso 1 1 calc R

loop_
_atom_site_aniso_label
_atom_site_aniso_U_11
_atom_site_aniso_U_22
_atom_site_aniso_U_33
_atom_site_aniso_U_23
_atom_site_aniso_U_13
_atom_site_aniso_U_12
Bi1 0.01669(10) 0.02557(11) 0.01607(9) 0.00346(7) 0.00472(7) 0.00991(8)
Cl1 0.0293(7) 0.0326(7) 0.0247(6) 0.0089(5) 0.0133(5) 0.0109(6)
Cl2 0.0232(6) 0.0336(7) 0.0239(6) 0.0014(5) 0.0039(5) 0.0169(6)
S1 0.0163(6) 0.0285(6) 0.0200(6) 0.0048(5) 0.0058(5) 0.0111(5)
S2 0.0204(6) 0.0268(6) 0.0190(6) 0.0033(5) 0.0032(5) 0.0136(5)
S3 0.0183(6) 0.0264(6) 0.0180(6) 0.0020(5) 0.0051(5) 0.0095(5)
N1 0.0159(19) 0.022(2) 0.022(2) 0.0099(16) 0.0074(16) 0.0095(17)
N2 0.018(2) 0.025(2) 0.026(2) 0.0076(18) 0.0063(17) 0.0100(18)
N3 0.017(2) 0.023(2) 0.026(2) 0.0037(17) 0.0038(17) 0.0119(18)
N4 0.015(2) 0.025(2) 0.0178(19) 0.0022(16) 0.0034(16) 0.0089(17)
N5 0.019(2) 0.022(2) 0.020(2) 0.0002(16) 0.0019(17) 0.0089(18)
N6 0.021(2) 0.018(2) 0.022(2) 0.0007(16) 0.0044(17) 0.0083(18)
N7 0.022(2) 0.025(2) 0.020(2) 0.0058(17) 0.0096(17) 0.0090(18)
N8 0.019(2) 0.029(2) 0.019(2) 0.0002(17) 0.0088(17) 0.0075(19)
N9 0.016(2) 0.031(2) 0.019(2) 0.0002(17) 0.0060(16) 0.0068(19)
B1 0.018(3) 0.025(3) 0.015(3) 0.004(2) 0.002(2) 0.008(2)
C1 0.012(2) 0.027(3) 0.022(2) 0.0071(19) 0.0054(18) 0.010(2)
C2 0.020(3) 0.026(3) 0.029(3) 0.009(2) 0.003(2) 0.011(2)
C3 0.031(3) 0.032(3) 0.029(3) 0.001(2) 0.006(2) 0.018(3)
C4 0.023(3) 0.025(3) 0.017(2) 0.0024(19) 0.0041(19) 0.014(2)
C5 0.018(2) 0.026(3) 0.022(2) 0.001(2) 0.003(2) 0.009(2)
C6 0.029(3) 0.023(3) 0.025(3) 0.006(2) 0.005(2) 0.011(2)
C7 0.015(2) 0.019(2) 0.016(2) 0.0029(18) 0.0034(18) 0.001(2)
C8 0.023(3) 0.035(3) 0.025(3) 0.001(2) 0.013(2) 0.013(2)
C9 0.013(2) 0.044(3) 0.028(3) -0.003(2) 0.006(2) 0.007(2)

loop_
_atom_type_symbol
_atom_type_description
_atom_type_scat_dispersion_real
_atom_type_scat_dispersion_imag
_atom_type_scat_source
C C 0.0033 0.0016 'International Tables Vol C Tables 4.2.6.8 and 6.1.1.4'
H H 0.0000 0.0000 'International Tables Vol C Tables 4.2.6.8 and 6.1.1.4'
B B 0.0013 0.0007 'International Tables Vol C Tables 4.2.6.8 and 6.1.1.4'
Bi Bi -4.1077 10.2566 'International Tables Vol C Tables 4.2.6.8 and 6.1.1.4'
Cl Cl 0.1484 0.1585 'International Tables Vol C Tables 4.2.6.8 and 6.1.1.4'
N N 0.0061 0.0033 'International Tables Vol C Tables 4.2.6.8 and 6.1.1.4'
O O 0.0106 0.0060 'International Tables Vol C Tables 4.2.6.8 and 6.1.1.4'
S S 0.1246 0.1234 'International Tables Vol C Tables 4.2.6.8 and 6.1.1.4'

loop_
_geom_angle_atom_site_label_1
_geom_angle_atom_site_label_2
_geom_angle_atom_site_label_3
_geom_angle
_geom_angle_site_symmetry_1
_geom_angle_site_symmetry_3
S1 Bi1 Cl1 76.53(5) . .
S1 Bi1 S2 90.83(6) . .
Cl1 Bi1 S2 93.33(6) . .
S1 Bi1 S3 88.14(5) . .
Cl1 Bi1 S3 164.60(4) . .
S2 Bi1 S3 88.24(6) . .
S1 Bi1 Cl2 161.17(4) . 2_666
Cl1 Bi1 Cl2 112.77(5) . 2_666
S2 Bi1 Cl2 72.75(6) . 2_666
S3 Bi1 Cl2 82.33(5) . 2_666
S1 Bi1 Cl2 90.74(6) . .
Cl1 Bi1 Cl2 111.29(5) . .
S2 Bi1 Cl2 154.99(4) . .
S3 Bi1 Cl2 66.87(5) . .
Cl2 Bi1 Cl2 100.29(5) 2_666 .
Bi1 Cl2 Bi1 79.71(5) 2_666 .
C1 S1 Bi1 102.61(16) . .
C4 S2 Bi1 101.09(17) . .
C7 S3 Bi1 102.77(17) . .
C1 N1 N2 109.6(4) . .
C1 N1 B1 134.7(4) . .
N2 N1 B1 115.3(4) . .
C2 N2 N1 104.7(4) . .
C1 N3 C2 107.0(4) . .
C1 N3 C3 125.8(4) . .
C2 N3 C3 127.2(4) . .
C4 N4 N5 110.3(4) . .
C4 N4 B1 133.8(4) . .
N5 N4 B1 115.5(4) . .
C5 N5 N4 104.9(4) . .
C4 N6 C5 106.4(4) . .
C4 N6 C6 125.8(4) . .
C5 N6 C6 127.7(4) . .
C7 N7 N8 110.6(4) . .
C7 N7 B1 133.2(4) . .
N8 N7 B1 116.0(4) . .
C8 N8 N7 103.9(4) . .
C8 N9 C7 106.9(4) . .
C8 N9 C9 127.4(4) . .
C7 N9 C9 125.7(4) . .
N1 B1 N7 108.9(4) . .
N1 B1 N4 110.3(4) . .
N7 B1 N4 111.5(4) . .
N1 B1 H1B 109(2) . .
N7 B1 H1B 109(2) . .
N4 B1 H1B 107(2) . .
N1 C1 N3 107.0(4) . .
N1 C1 S1 129.0(4) . .
N3 C1 S1 124.0(4) . .
N2 C2 N3 111.7(4) . .
N2 C2 H2 124.1 . .
N3 C2 H2 124.1 . .
N3 C3 H3A 109.5 . .
N3 C3 H3B 109.5 . .
H3A C3 H3B 109.5 . .
N3 C3 H3C 109.5 . .
H3A C3 H3C 109.5 . .
H3B C3 H3C 109.5 . .
N4 C4 N6 106.7(4) . .
N4 C4 S2 128.7(4) . .
N6 C4 S2 124.6(4) . .
N5 C5 N6 111.7(4) . .
N5 C5 H5 124.1 . .
N6 C5 H5 124.1 . .
N6 C6 H6A 109.5 . .
N6 C6 H6B 109.5 . .
H6A C6 H6B 109.5 . .
N6 C6 H6C 109.5 . .
H6A C6 H6C 109.5 . .
H6B C6 H6C 109.5 . .
N7 C7 N9 106.2(4) . .
N7 C7 S3 129.6(4) . .
N9 C7 S3 124.2(3) . .
N8 C8 N9 112.4(4) . .
N8 C8 H8 123.8 . .
N9 C8 H8 123.8 . .
N9 C9 H9A 109.5 . .
N9 C9 H9B 109.5 . .
H9A C9 H9B 109.5 . .
N9 C9 H9C 109.5 . .
H9A C9 H9C 109.5 . .
H9B C9 H9C 109.5 . .

loop_
_geom_bond_atom_site_label_1
_geom_bond_atom_site_label_2
_geom_bond_distance
_geom_bond_site_symmetry_2
Bi1 S1 2.6746(18) .
Bi1 Cl1 2.6784(18) .
Bi1 S2 2.688(2) .
Bi1 S3 2.8252(19) .
Bi1 Cl2 2.9608(17) 2_666
Bi1 Cl2 2.993(2) .
Cl2 Bi1 2.9608(17) 2_666
S1 C1 1.737(5) .
S2 C4 1.724(5) .
S3 C7 1.719(5) .
N1 C1 1.343(6) .
N1 N2 1.392(6) .
N1 B1 1.545(7) .
N2 C2 1.308(7) .
N3 C1 1.351(6) .
N3 C2 1.354(7) .
N3 C3 1.462(6) .
N4 C4 1.347(6) .
N4 N5 1.389(5) .
N4 B1 1.553(7) .
N5 C5 1.311(7) .
N6 C4 1.365(6) .
N6 C5 1.372(6) .
N6 C6 1.474(6) .
N7 C7 1.342(6) .
N7 N8 1.391(6) .
N7 B1 1.548(7) .
N8 C8 1.310(6) .
N9 C8 1.352(6) .
N9 C7 1.359(6) .
N9 C9 1.469(6) .
B1 H1B 1.09(4) .
C2 H2 0.9500 .
C3 H3A 0.9800 .
C3 H3B 0.9800 .
C3 H3C 0.9800 .
C5 H5 0.9500 .
C6 H6A 0.9800 .
C6 H6B 0.9800 .
C6 H6C 0.9800 .
C8 H8 0.9500 .
C9 H9A 0.9800 .
C9 H9B 0.9800 .
C9 H9C 0.9800 .

loop_
_platon_squeeze_void_nr
_platon_squeeze_void_average_x
_platon_squeeze_void_average_y
_platon_squeeze_void_average_z
_platon_squeeze_void_volume
_platon_squeeze_void_count_electrons
_platon_squeeze_void_content
1 0.500 0.000 0.520 290 66 ' '
